data_2021939
loop_
_publ_author_name
'Shi, Zhi-Qiang'
'Ji, Ning-Ning'
'Hu, Hai-Liang'

_publ_section_title
;
 One-pot concomitant preparation of two copper(II) coordination polymers
 with different configurations of bridging bithiophene ligands
;
_journal_coeditor_code LF3106
_journal_issue 1
_journal_name_full 'Acta Crystallographica Section C'
_journal_page_first 37
_journal_page_last 43
_journal_paper_doi 10.1107/S2053229619016024
_journal_volume 76
_journal_year 2020
_chemical_formula_iupac '[Cu (C14 H8 O5) (C14 H10 N4 S2)]'
_chemical_formula_moiety 'C28 H18 Cu N4 O5 S2'
_chemical_formula_sum 'C28 H18 Cu N4 O5 S2'
_chemical_formula_weight 618.12
_chemical_name_systematic
Poly[[\m-5,5'-bis(1<i>H</i>-imidazol-1-yl)-2,2'-bithiophene-\k^2^<i>N</i>:<i>N</i>'](\m~2~-4,4'-oxydibenzoato-\k^2^<i>O</i>:<i>O</i>')copper(II)]
_space_group_crystal_system monoclinic
_space_group_IT_number 15
_space_group_name_Hall '-C 2yc'
_space_group_name_H-M_alt 'C 1 2/c 1'
_atom_sites_solution_hydrogens geom
_audit_creation_method SHELXL-2018/3
_cell_angle_alpha 90
_cell_angle_beta 103.623(2)
_cell_angle_gamma 90
_cell_formula_units_Z 4
_cell_length_a 21.086(2)
_cell_length_b 8.0671(9)
_cell_length_c 15.9578(18)
_cell_measurement_reflns_used 3106
_cell_measurement_temperature 296(2)
_cell_measurement_theta_max 27.82
_cell_measurement_theta_min 2.63
_cell_volume 2638.1(5)
_computing_cell_refinement
;
SMART (Bruker, 2008)
;
_computing_data_collection
;
SMART (Bruker, 2008)
;
_computing_data_reduction
;
SAINT (Bruker, 2008)
;
_computing_molecular_graphics
;
SHELXTL (Bruker, 2008)
;
_computing_publication_material
;
SHELXTL (Bruker, 2008)
;
_computing_structure_refinement
;
SHELXL2018 (Sheldrick, 2015)
;
_computing_structure_solution
;
SHELXTL (Bruker, 2008)
;
_diffrn_ambient_temperature 296(2)
_diffrn_measured_fraction_theta_full 1.000
_diffrn_measured_fraction_theta_max 1.000
_diffrn_measurement_device_type 'Bruker SMART CCD area detector'
_diffrn_measurement_method '\f and \w scans'
_diffrn_radiation_type MoK\a
_diffrn_radiation_wavelength 0.71073
_diffrn_reflns_av_R_equivalents 0.0213
_diffrn_reflns_av_unetI/netI 0.0225
_diffrn_reflns_limit_h_max 24
_diffrn_reflns_limit_h_min -18
_diffrn_reflns_limit_k_max 9
_diffrn_reflns_limit_k_min -9
_diffrn_reflns_limit_l_max 18
_diffrn_reflns_limit_l_min -18
_diffrn_reflns_number 7319
_diffrn_reflns_theta_full 24.995
_diffrn_reflns_theta_max 24.995
_diffrn_reflns_theta_min 1.988
_diffrn_source 'fine-focus sealed tube'
_exptl_absorpt_coefficient_mu 1.034
_exptl_absorpt_correction_T_max 0.860
_exptl_absorpt_correction_T_min 0.804
_exptl_absorpt_correction_type multi-scan
_exptl_absorpt_process_details
;
(SADABS; Bruker, 2008)
;
_exptl_crystal_colour purple
_exptl_crystal_density_diffrn 1.556
_exptl_crystal_density_method 'not measured'
_exptl_crystal_description block
_exptl_crystal_F_000 1260
_exptl_crystal_size_max 0.220
_exptl_crystal_size_mid 0.180
_exptl_crystal_size_min 0.150
_refine_diff_density_max 0.408
_refine_diff_density_min -0.326
_refine_ls_extinction_method none
_refine_ls_goodness_of_fit_ref 1.038
_refine_ls_hydrogen_treatment constr
_refine_ls_matrix_type full
_refine_ls_number_parameters 183
_refine_ls_number_reflns 2327
_refine_ls_number_restraints 0
_refine_ls_restrained_S_all 1.038
_refine_ls_R_factor_all 0.0341
_refine_ls_R_factor_gt 0.0294
_refine_ls_shift/su_max 0.000
_refine_ls_shift/su_mean 0.000
_refine_ls_structure_factor_coef Fsqd
_refine_ls_weighting_details 'w=1/[\s^2^(Fo^2^)+(0.0700P)^2^+0.0500P] where P=(Fo^2^+2Fc^2^)/3'
_refine_ls_weighting_scheme calc
_refine_ls_wR_factor_gt 0.0923
_refine_ls_wR_factor_ref 0.0954
_reflns_number_gt 2065
_reflns_number_total 2327
_reflns_threshold_expression 'I > 2\s(I)'
_cod_data_source_file lf3106sup1.cif
_cod_data_source_block 1
_cod_original_sg_symbol_H-M 'C 2/c'
_cod_database_code 2021939
_shelx_space_group_comment
;
The symmetry employed for this shelxl refinement is uniquely defined
by the following loop, which should always be used as a source of
symmetry information in preference to the above space-group names.
They are only intended as comments.
;
_shelx_estimated_absorpt_t_min 0.804
_shelx_estimated_absorpt_t_max 0.860

loop_
_space_group_symop_operation_xyz
'x, y, z'
'-x, y, -z+1/2'
'x+1/2, y+1/2, z'
'-x+1/2, y+1/2, -z+1/2'
'-x, -y, -z'
'x, -y, z-1/2'
'-x+1/2, -y+1/2, -z'
'x+1/2, -y+1/2, z-1/2'

loop_
_atom_site_type_symbol
_atom_site_label
_atom_site_fract_x
_atom_site_fract_y
_atom_site_fract_z
_atom_site_U_iso_or_equiv
_atom_site_adp_type
_atom_site_calc_flag
_atom_site_occupancy
C C1 0.20466(11) 1.1425(3) 0.63356(14) 0.0343(5) Uani d 1
C C2 0.15081(10) 1.0717(3) 0.66902(12) 0.0309(5) Uani d 1
C C3 0.08837(11) 1.1373(3) 0.64663(15) 0.0429(6) Uani d 1
H H3 0.080289 1.230981 0.611755 0.051 Uiso calc 1
C C4 0.03778(11) 1.0652(3) 0.67556(15) 0.0452(6) Uani d 1
H H4 -0.003818 1.111161 0.661088 0.054 Uiso calc 1
C C5 0.04960(10) 0.9252(3) 0.72574(13) 0.0328(5) Uani d 1
C C6 0.11160(10) 0.8584(3) 0.74991(13) 0.0347(5) Uani d 1
H H6 0.119329 0.764878 0.784890 0.042 Uiso calc 1
C C7 0.16194(10) 0.9318(3) 0.72167(13) 0.0338(5) Uani d 1
H H7 0.203739 0.887298 0.737945 0.041 Uiso calc 1
C C8 0.16325(10) 0.9592(3) 0.45973(13) 0.0332(5) Uani d 1
H H8 0.132869 1.007401 0.486065 0.040 Uiso calc 1
C C9 0.24706(10) 0.9208(3) 0.40701(13) 0.0341(5) Uani d 1
H H9 0.285863 0.939523 0.390397 0.041 Uiso calc 1
C C10 0.21172(11) 0.7793(3) 0.39262(15) 0.0346(5) Uani d 1
H H10 0.221546 0.684039 0.365377 0.042 Uiso calc 1
C C11 0.10942(10) 0.6883(3) 0.43175(14) 0.0330(5) Uani d 1
C C12 0.08717(14) 0.5635(3) 0.37742(18) 0.0593(8) Uani d 1
H H12 0.101944 0.540344 0.328175 0.071 Uiso calc 1
C C13 0.03836(15) 0.4711(3) 0.40424(19) 0.0655(9) Uani d 1
H H13 0.018070 0.379059 0.374391 0.079 Uiso calc 1
C C14 0.02381(10) 0.5290(3) 0.47769(14) 0.0368(5) Uani d 1
Cu Cu1 0.250000 1.250000 0.500000 0.03018(16) Uani d 1
N N1 0.21706(8) 1.0322(2) 0.44976(10) 0.0324(4) Uani d 1
N N2 0.15858(8) 0.8049(2) 0.42631(11) 0.0314(4) Uani d 1
O O1 0.18625(9) 1.24528(17) 0.57038(11) 0.0391(4) Uani d 1
O O2 0.26154(7) 1.0953(2) 0.66033(11) 0.0464(4) Uani d 1
O O3 0.000000 0.8380(3) 0.750000 0.0424(5) Uani d 1
S S1 0.07192(3) 0.69825(8) 0.51615(4) 0.03957(19) Uani d 1

loop_
_atom_site_aniso_label
_atom_site_aniso_U_11
_atom_site_aniso_U_22
_atom_site_aniso_U_33
_atom_site_aniso_U_12
_atom_site_aniso_U_13
_atom_site_aniso_U_23
C1 0.0359(13) 0.0293(11) 0.0433(12) -0.0087(9) 0.0204(10) -0.0119(9)
C2 0.0315(11) 0.0313(11) 0.0341(10) -0.0042(8) 0.0161(9) -0.0014(8)
C3 0.0421(13) 0.0392(13) 0.0541(13) 0.0082(10) 0.0247(11) 0.0180(11)
C4 0.0311(12) 0.0506(14) 0.0606(14) 0.0125(10) 0.0244(11) 0.0166(12)
C5 0.0331(12) 0.0360(11) 0.0367(11) -0.0011(9) 0.0231(9) -0.0006(9)
C6 0.0388(12) 0.0333(12) 0.0368(11) 0.0034(9) 0.0186(9) 0.0073(9)
C7 0.0265(11) 0.0396(12) 0.0368(11) 0.0044(9) 0.0103(9) 0.0031(9)
C8 0.0311(11) 0.0304(11) 0.0411(11) -0.0072(9) 0.0143(9) -0.0046(9)
C9 0.0298(11) 0.0360(12) 0.0403(11) -0.0043(9) 0.0161(9) 0.0027(9)
C10 0.0325(12) 0.0338(11) 0.0410(12) -0.0013(9) 0.0156(10) -0.0002(9)
C11 0.0279(11) 0.0277(11) 0.0458(12) -0.0057(9) 0.0135(9) -0.0011(9)
C12 0.0713(19) 0.0476(15) 0.0748(17) -0.0302(14) 0.0487(15) -0.0303(13)
C13 0.072(2) 0.0460(16) 0.093(2) -0.0370(14) 0.0499(17) -0.0378(15)
C14 0.0319(12) 0.0259(11) 0.0545(13) -0.0089(8) 0.0144(10) -0.0047(9)
Cu1 0.0312(2) 0.0261(2) 0.0378(2) -0.01012(13) 0.01726(17) 0.00040(13)
N1 0.0323(10) 0.0312(10) 0.0366(9) -0.0094(7) 0.0137(8) -0.0003(7)
N2 0.0307(10) 0.0260(9) 0.0403(10) -0.0087(7) 0.0140(8) -0.0018(7)
O1 0.0425(10) 0.0305(9) 0.0524(10) -0.0074(6) 0.0273(8) 0.0030(6)
O2 0.0306(9) 0.0473(10) 0.0651(10) -0.0087(7) 0.0189(8) -0.0076(8)
O3 0.0399(13) 0.0329(12) 0.0673(14) 0.000 0.0384(11) 0.000
S1 0.0392(4) 0.0401(4) 0.0425(3) -0.0197(3) 0.0158(3) -0.0086(2)

loop_
_atom_type_symbol
_atom_type_description
_atom_type_scat_dispersion_real
_atom_type_scat_dispersion_imag
_atom_type_scat_source
C C 0.0033 0.0016 'International Tables Vol C Tables 4.2.6.8 and 6.1.1.4'
H H 0.0000 0.0000 'International Tables Vol C Tables 4.2.6.8 and 6.1.1.4'
N N 0.0061 0.0033 'International Tables Vol C Tables 4.2.6.8 and 6.1.1.4'
O O 0.0106 0.0060 'International Tables Vol C Tables 4.2.6.8 and 6.1.1.4'
S S 0.1246 0.1234 'International Tables Vol C Tables 4.2.6.8 and 6.1.1.4'
Cu Cu 0.3201 1.2651 'International Tables Vol C Tables 4.2.6.8 and 6.1.1.4'

loop_
_geom_angle_atom_site_label_1
_geom_angle_atom_site_label_2
_geom_angle_atom_site_label_3
_geom_angle_site_symmetry_1
_geom_angle_site_symmetry_3
_geom_angle
O2 C1 O1 . . 123.8(2)
O2 C1 C2 . . 120.9(2)
O1 C1 C2 . . 115.12(19)
C3 C2 C7 . . 118.66(18)
C3 C2 C1 . . 121.10(19)
C7 C2 C1 . . 120.14(19)
C2 C3 C4 . . 120.8(2)
C2 C3 H3 . . 119.6
C4 C3 H3 . . 119.6
C5 C4 C3 . . 119.4(2)
C5 C4 H4 . . 120.3
C3 C4 H4 . . 120.3
C4 C5 C6 . . 120.89(19)
C4 C5 O3 . . 122.27(19)
C6 C5 O3 . . 116.71(19)
C7 C6 C5 . . 119.43(19)
C7 C6 H6 . . 120.3
C5 C6 H6 . . 120.3
C6 C7 C2 . . 120.71(19)
C6 C7 H7 . . 119.6
C2 C7 H7 . . 119.6
N1 C8 N2 . . 110.42(18)
N1 C8 H8 . . 124.8
N2 C8 H8 . . 124.8
C10 C9 N1 . . 109.74(18)
C10 C9 H9 . . 125.1
N1 C9 H9 . . 125.1
C9 C10 N2 . . 105.99(19)
C9 C10 H10 . . 127.0
N2 C10 H10 . . 127.0
C12 C11 N2 . . 127.5(2)
C12 C11 S1 . . 112.77(17)
N2 C11 S1 . . 119.72(16)
C11 C12 C13 . . 111.6(2)
C11 C12 H12 . . 124.2
C13 C12 H12 . . 124.2
C14 C13 C12 . . 114.0(2)
C14 C13 H13 . . 123.0
C12 C13 H13 . . 123.0
C13 C14 C14 . 5_566 129.7(3)
C13 C14 S1 . . 110.17(16)
C14 C14 S1 5_566 . 120.1(2)
O1 Cu1 O1 7_576 . 180.00(6)
O1 Cu1 N1 7_576 7_576 89.55(6)
O1 Cu1 N1 . 7_576 90.45(6)
O1 Cu1 N1 7_576 . 90.45(6)
O1 Cu1 N1 . . 89.55(6)
N1 Cu1 N1 7_576 . 180.0
C8 N1 C9 . . 106.12(17)
C8 N1 Cu1 . . 125.04(14)
C9 N1 Cu1 . . 128.50(14)
C8 N2 C10 . . 107.72(17)
C8 N2 C11 . . 125.07(18)
C10 N2 C11 . . 127.05(19)
C1 O1 Cu1 . . 109.97(14)
C5 O3 C5 . 2_556 119.1(2)
C11 S1 C14 . . 91.42(10)

loop_
_geom_bond_atom_site_label_1
_geom_bond_atom_site_label_2
_geom_bond_site_symmetry_2
_geom_bond_distance
C1 O2 . 1.235(3)
C1 O1 . 1.292(3)
C1 C2 . 1.496(3)
C2 C3 . 1.386(3)
C2 C7 . 1.394(3)
C3 C4 . 1.386(3)
C3 H3 . 0.9300
C4 C5 . 1.372(3)
C4 H4 . 0.9300
C5 C6 . 1.382(3)
C5 O3 . 1.389(2)
C6 C7 . 1.380(3)
C6 H6 . 0.9300
C7 H7 . 0.9300
C8 N1 . 1.321(3)
C8 N2 . 1.349(3)
C8 H8 . 0.9300
C9 C10 . 1.353(3)
C9 N1 . 1.370(3)
C9 H9 . 0.9300
C10 N2 . 1.368(3)
C10 H10 . 0.9300
C11 C12 . 1.340(3)
C11 N2 . 1.417(3)
C11 S1 . 1.717(2)
C12 C13 . 1.416(3)
C12 H12 . 0.9300
C13 C14 . 1.362(3)
C13 H13 . 0.9300
C14 C14 5_566 1.439(4)
C14 S1 . 1.725(2)
Cu1 O1 7_576 1.9444(16)
Cu1 O1 . 1.9445(16)
Cu1 N1 7_576 1.9873(17)
Cu1 N1 . 1.9873(17)

_cod_database_fobs_code 2021939
